data_4105951
loop_
_publ_author_name
'Ying L. Zhang'
'Jie Zhang'
'Nan Jiang'
'Yan H. Lu'
'Lu Wang'
'Su H. Xu'
'Wei Wang'
'Gao F. Zhang'
'Qiang Xu'
'Hui M. Ge'
'Jing Ma'
'Yong C. Song'
'Ren X. Tan'

_publ_section_title
;
 Immunosuppressive Polyketides from Mantis-Associated Daldinia
 eschscholzii
;
_journal_name_full 'Journal of the American Chemical Society'
_journal_page_first 5931
_journal_page_last 5940
_journal_paper_doi 10.1021/ja110932p
_journal_volume 133
_journal_year 2011
_chemical_formula_sum 'C20 H16 O7'
_chemical_formula_weight 368.33
_chemical_name_systematic
; 
 ? 
;
_space_group_IT_number 2
_symmetry_cell_setting triclinic
_symmetry_space_group_name_Hall '-P 1'
_symmetry_space_group_name_H-M 'P -1'
_atom_sites_solution_hydrogens geom
_atom_sites_solution_primary direct
_atom_sites_solution_secondary difmap
_audit_creation_method SHELXL-97
_cell_angle_alpha 80.64(3)
_cell_angle_beta 78.70(3)
_cell_angle_gamma 71.62(3)
_cell_formula_units_Z 2
_cell_length_a 7.7060(15)
_cell_length_b 9.3970(19)
_cell_length_c 12.156(2)
_cell_measurement_reflns_used 25
_cell_measurement_temperature 293(2)
_cell_measurement_theta_max 13
_cell_measurement_theta_min 9
_cell_volume 814.3(3)
_computing_cell_refinement 'CAD4 EXPRESS'
_computing_data_collection 'CAD4 EXPRESS(Enraf-Nonius,1994)'
_computing_data_reduction 'XCAD4(Harms & Wocadlo,1995)'
_computing_structure_refinement 'SHELXL-97 (Sheldrick, 1997)'
_computing_structure_solution 'SHELXS-97 (Sheldrick, 1990)'
_diffrn_ambient_temperature 293(2)
_diffrn_measured_fraction_theta_full 0.999
_diffrn_measured_fraction_theta_max 0.999
_diffrn_measurement_device_type 'Nonius cad4'
_diffrn_measurement_method \w/2\q
_diffrn_radiation_monochromator graphite
_diffrn_radiation_source 'fine-focus sealed tube'
_diffrn_radiation_type MoK\a
_diffrn_radiation_wavelength 0.71073
_diffrn_reflns_av_R_equivalents 0.0225
_diffrn_reflns_av_sigmaI/netI 0.0296
_diffrn_reflns_limit_h_max 9
_diffrn_reflns_limit_h_min 0
_diffrn_reflns_limit_k_max 11
_diffrn_reflns_limit_k_min -10
_diffrn_reflns_limit_l_max 14
_diffrn_reflns_limit_l_min -14
_diffrn_reflns_number 3194
_diffrn_reflns_theta_full 25.28
_diffrn_reflns_theta_max 25.28
_diffrn_reflns_theta_min 1.72
_diffrn_standards_decay_% 1
_diffrn_standards_interval_count 200
_diffrn_standards_interval_time 2h
_diffrn_standards_number 3
_exptl_absorpt_coefficient_mu 0.115
_exptl_absorpt_correction_T_max 0.9886
_exptl_absorpt_correction_T_min 0.9664
_exptl_absorpt_correction_type psi-scan
_exptl_crystal_density_diffrn 1.502
_exptl_crystal_F_000 384
_exptl_crystal_size_max 0.30
_exptl_crystal_size_mid 0.20
_exptl_crystal_size_min 0.10
_refine_diff_density_max 0.491
_refine_diff_density_min -0.453
_refine_diff_density_rms 0.057
_refine_ls_extinction_coef 0.045(7)
_refine_ls_extinction_expression Fc^*^=kFc[1+0.001xFc^2^\l^3^/sin(2\q)]^-1/4^
_refine_ls_extinction_method SHELXL
_refine_ls_goodness_of_fit_ref 1.008
_refine_ls_hydrogen_treatment constr
_refine_ls_matrix_type full
_refine_ls_number_parameters 245
_refine_ls_number_reflns 2955
_refine_ls_number_restraints 0
_refine_ls_restrained_S_all 1.008
_refine_ls_R_factor_all 0.0691
_refine_ls_R_factor_gt 0.0511
_refine_ls_shift/su_max 0.000
_refine_ls_shift/su_mean 0.000
_refine_ls_structure_factor_coef Fsqd
_refine_ls_weighting_details 'calc w=1/[\s^2^(Fo^2^)+(0.1000P)^2^+0.4200P] where P=(Fo^2^+2Fc^2^)/3'
_refine_ls_weighting_scheme calc
_refine_ls_wR_factor_gt 0.1517
_refine_ls_wR_factor_ref 0.1688
_reflns_number_gt 2266
_reflns_number_total 2955
_reflns_threshold_expression >2sigma(I)
_cod_data_source_file ja110932p_si_003.cif
_cod_data_source_block Compound15
_cod_database_code 4105951

loop_
_symmetry_equiv_pos_as_xyz
'x, y, z'
'-x, -y, -z'

loop_
_atom_site_label
_atom_site_type_symbol
_atom_site_fract_x
_atom_site_fract_y
_atom_site_fract_z
_atom_site_U_iso_or_equiv
_atom_site_adp_type
_atom_site_occupancy
_atom_site_symmetry_multiplicity
_atom_site_calc_flag
_atom_site_refinement_flags
O1 O -0.0417(3) 0.8784(2) 0.46169(15) 0.0456(5) Uani 1 1 d .
H1D H 0.0208 0.9206 0.4129 0.068 Uiso 1 1 calc R
C1 C -0.5866(4) 0.8754(4) 0.6779(2) 0.0514(8) Uani 1 1 d .
H1A H -0.7081 0.8940 0.7217 0.077 Uiso 1 1 calc R
H1B H -0.5381 0.7704 0.6670 0.077 Uiso 1 1 calc R
H1C H -0.5937 0.9348 0.6059 0.077 Uiso 1 1 calc R
O2 O 0.0764(2) 0.42907(19) 0.72101(14) 0.0361(5) Uani 1 1 d .
C2 C -0.4582(3) 0.9188(3) 0.74077(19) 0.0333(6) Uani 1 1 d .
H2A H -0.5074 1.0271 0.7480 0.040 Uiso 1 1 calc R
O3 O -0.2077(2) 0.38242(19) 1.09380(14) 0.0382(5) Uani 1 1 d .
C3 C -0.2640(3) 0.8895(3) 0.6715(2) 0.0323(6) Uani 1 1 d .
H3A H -0.2782 0.9186 0.5919 0.039 Uiso 1 1 calc R
O4 O -0.1622(2) 0.97890(18) 0.69993(14) 0.0379(5) Uani 1 1 d .
H4A H -0.1087 1.0142 0.6420 0.057 Uiso 1 1 calc R
C4 C -0.1477(3) 0.7258(3) 0.68303(19) 0.0284(5) Uani 1 1 d .
O5 O -0.4805(3) 0.5931(2) 1.17571(14) 0.0446(5) Uani 1 1 d .
H5A H -0.4005 0.5113 1.1753 0.067 Uiso 1 1 calc R
C5 C 0.0062(3) 0.6627(3) 0.59759(19) 0.0312(6) Uani 1 1 d .
C6 C 0.0603(3) 0.7364(3) 0.4904(2) 0.0343(6) Uani 1 1 d .
O6 O -0.7262(2) 1.02152(18) 0.92742(14) 0.0369(5) Uani 1 1 d .
H6A H -0.7991 1.0422 0.9855 0.055 Uiso 1 1 calc R
C7 C 0.2122(4) 0.6636(3) 0.4177(2) 0.0398(6) Uani 1 1 d .
H7A H 0.2471 0.7145 0.3488 0.048 Uiso 1 1 calc R
C8 C 0.3129(4) 0.5167(3) 0.4458(2) 0.0432(7) Uani 1 1 d .
H8A H 0.4149 0.4698 0.3956 0.052 Uiso 1 1 calc R
C9 C 0.2644(4) 0.4384(3) 0.5472(2) 0.0414(6) Uani 1 1 d .
H9A H 0.3305 0.3386 0.5656 0.050 Uiso 1 1 calc R
C10 C 0.1144(3) 0.5128(3) 0.6209(2) 0.0322(6) Uani 1 1 d .
C11 C -0.0613(3) 0.4894(3) 0.80349(19) 0.0286(5) Uani 1 1 d .
C12 C -0.0730(3) 0.4024(3) 0.9030(2) 0.0335(6) Uani 1 1 d .
H12A H 0.0050 0.3042 0.9100 0.040 Uiso 1 1 calc R
C13 C -0.2033(3) 0.4595(3) 0.9973(2) 0.0301(5) Uani 1 1 d .
C14 C -0.3313(3) 0.6092(3) 0.98213(19) 0.0282(5) Uani 1 1 d .
C15 C -0.4685(3) 0.6699(3) 1.07201(19) 0.0311(5) Uani 1 1 d .
C16 C -0.5967(3) 0.8083(3) 1.0547(2) 0.0327(6) Uani 1 1 d .
H16A H -0.6855 0.8478 1.1143 0.039 Uiso 1 1 calc R
C17 C -0.5935(3) 0.8888(3) 0.94862(19) 0.0288(5) Uani 1 1 d .
C18 C -0.4568(3) 0.8361(3) 0.85754(19) 0.0284(5) Uani 1 1 d .
C19 C -0.3268(3) 0.6970(3) 0.87585(19) 0.0270(5) Uani 1 1 d .
C20 C -0.1803(3) 0.6393(3) 0.78288(19) 0.0283(5) Uani 1 1 d .
OW O -0.9906(2) 1.10443(19) 1.10777(14) 0.0367(5) Uani 1 1 d .
HWA H -0.9858 1.0491 1.1705 0.044 Uiso 1 1 d R
HWB H -1.0784 1.1858 1.1015 0.044 Uiso 1 1 d R

loop_
_atom_site_aniso_label
_atom_site_aniso_U_11
_atom_site_aniso_U_22
_atom_site_aniso_U_33
_atom_site_aniso_U_23
_atom_site_aniso_U_13
_atom_site_aniso_U_12
O1 0.0461(11) 0.0434(11) 0.0332(10) 0.0060(8) 0.0109(8) -0.0088(9)
C1 0.0310(14) 0.079(2) 0.0351(15) -0.0007(14) -0.0044(11) -0.0066(14)
O2 0.0320(9) 0.0348(9) 0.0298(9) -0.0013(7) 0.0048(7) -0.0004(7)
C2 0.0304(13) 0.0325(13) 0.0258(12) 0.0018(10) 0.0011(10) 0.0006(10)
O3 0.0430(10) 0.0349(10) 0.0280(9) 0.0058(7) -0.0013(7) -0.0063(8)
C3 0.0326(13) 0.0331(13) 0.0239(12) 0.0017(9) 0.0007(10) -0.0048(10)
O4 0.0416(10) 0.0361(10) 0.0306(9) 0.0037(7) 0.0060(7) -0.0142(8)
C4 0.0254(11) 0.0339(13) 0.0237(11) -0.0012(9) -0.0018(9) -0.0077(10)
O5 0.0490(11) 0.0462(11) 0.0228(9) 0.0052(8) 0.0053(8) -0.0029(9)
C5 0.0299(12) 0.0365(13) 0.0249(12) -0.0043(10) 0.0028(10) -0.0100(10)
C6 0.0343(13) 0.0410(14) 0.0266(12) -0.0043(10) 0.0021(10) -0.0134(11)
O6 0.0326(9) 0.0332(9) 0.0332(9) -0.0033(7) 0.0044(7) 0.0010(7)
C7 0.0395(14) 0.0492(16) 0.0289(13) -0.0068(11) 0.0085(11) -0.0176(13)
C8 0.0345(14) 0.0546(17) 0.0360(14) -0.0144(12) 0.0126(11) -0.0128(13)
C9 0.0325(14) 0.0415(15) 0.0422(15) -0.0098(12) 0.0048(11) -0.0033(12)
C10 0.0276(12) 0.0398(14) 0.0274(12) -0.0045(10) 0.0005(10) -0.0097(10)
C11 0.0238(11) 0.0309(12) 0.0291(12) -0.0052(9) 0.0002(9) -0.0066(10)
C12 0.0317(13) 0.0268(12) 0.0348(13) -0.0007(10) -0.0013(10) -0.0022(10)
C13 0.0303(12) 0.0306(12) 0.0282(12) 0.0022(10) -0.0029(9) -0.0109(10)
C14 0.0284(12) 0.0308(12) 0.0235(12) -0.0008(9) -0.0012(9) -0.0086(10)
C15 0.0332(13) 0.0354(13) 0.0221(11) 0.0015(9) 0.0006(9) -0.0116(10)
C16 0.0322(13) 0.0349(13) 0.0257(12) -0.0076(10) 0.0061(10) -0.0068(11)
C17 0.0276(12) 0.0281(12) 0.0282(12) -0.0028(9) -0.0007(9) -0.0069(10)
C18 0.0254(12) 0.0304(12) 0.0263(12) -0.0017(9) 0.0003(9) -0.0071(10)
C19 0.0261(12) 0.0287(12) 0.0236(11) -0.0009(9) -0.0004(9) -0.0077(10)
C20 0.0252(12) 0.0339(13) 0.0239(12) -0.0033(10) 0.0002(9) -0.0083(10)
OW 0.0329(9) 0.0361(10) 0.0314(9) -0.0004(7) -0.0020(7) 0.0002(7)

loop_
_atom_type_symbol
_atom_type_description
_atom_type_scat_dispersion_real
_atom_type_scat_dispersion_imag
_atom_type_scat_source
C C 0.0033 0.0016 'International Tables Vol C Tables 4.2.6.8 and 6.1.1.4'
H H 0.0000 0.0000 'International Tables Vol C Tables 4.2.6.8 and 6.1.1.4'
O O 0.0106 0.0060 'International Tables Vol C Tables 4.2.6.8 and 6.1.1.4'

loop_
_geom_angle_atom_site_label_1
_geom_angle_atom_site_label_2
_geom_angle_atom_site_label_3
_geom_angle
C6 O1 H1D 109.5
C2 C1 H1A 109.5
C2 C1 H1B 109.5
H1A C1 H1B 109.5
C2 C1 H1C 109.5
H1A C1 H1C 109.5
H1B C1 H1C 109.5
C11 O2 C10 121.38(19)
C18 C2 C3 112.34(19)
C18 C2 C1 110.5(2)
C3 C2 C1 109.8(2)
C18 C2 H2A 108.0
C3 C2 H2A 108.0
C1 C2 H2A 108.0
O4 C3 C4 107.92(19)
O4 C3 C2 111.9(2)
C4 C3 C2 113.9(2)
O4 C3 H3A 107.6
C4 C3 H3A 107.6
C2 C3 H3A 107.6
C3 O4 H4A 109.5
C20 C4 C5 119.4(2)
C20 C4 C3 117.8(2)
C5 C4 C3 122.5(2)
C15 O5 H5A 109.5
C10 C5 C6 115.4(2)
C10 C5 C4 117.8(2)
C6 C5 C4 126.8(2)
O1 C6 C7 121.0(2)
O1 C6 C5 118.2(2)
C7 C6 C5 120.8(2)
C17 O6 H6A 109.5
C8 C7 C6 120.9(2)
C8 C7 H7A 119.5
C6 C7 H7A 119.5
C9 C8 C7 120.9(2)
C9 C8 H8A 119.6
C7 C8 H8A 119.6
C8 C9 C10 118.0(3)
C8 C9 H9A 121.0
C10 C9 H9A 121.0
O2 C10 C9 114.8(2)
O2 C10 C5 121.2(2)
C9 C10 C5 124.0(2)
C12 C11 O2 116.3(2)
C12 C11 C20 123.9(2)
O2 C11 C20 119.8(2)
C11 C12 C13 120.6(2)
C11 C12 H12A 119.7
C13 C12 H12A 119.7
O3 C13 C12 121.3(2)
O3 C13 C14 120.1(2)
C12 C13 C14 118.5(2)
C19 C14 C15 118.1(2)
C19 C14 C13 120.8(2)
C15 C14 C13 121.0(2)
O5 C15 C16 118.1(2)
O5 C15 C14 121.4(2)
C16 C15 C14 120.5(2)
C15 C16 C17 120.1(2)
C15 C16 H16A 119.9
C17 C16 H16A 119.9
O6 C17 C16 121.3(2)
O6 C17 C18 117.0(2)
C16 C17 C18 121.7(2)
C19 C18 C17 117.9(2)
C19 C18 C2 119.9(2)
C17 C18 C2 122.0(2)
C18 C19 C14 121.7(2)
C18 C19 C20 119.3(2)
C14 C19 C20 119.0(2)
C4 C20 C11 120.2(2)
C4 C20 C19 122.9(2)
C11 C20 C19 116.7(2)
HWA OW HWB 120.0

loop_
_geom_bond_atom_site_label_1
_geom_bond_atom_site_label_2
_geom_bond_distance
O1 C6 1.347(3)
O1 H1D 0.8200
C1 C2 1.544(4)
C1 H1A 0.9600
C1 H1B 0.9600
C1 H1C 0.9600
O2 C11 1.357(3)
O2 C10 1.371(3)
C2 C18 1.504(3)
C2 C3 1.532(3)
C2 H2A 0.9800
O3 C13 1.275(3)
C3 O4 1.435(3)
C3 C4 1.516(3)
C3 H3A 0.9800
O4 H4A 0.8200
C4 C20 1.373(3)
C4 C5 1.453(3)
O5 C15 1.348(3)
O5 H5A 0.8200
C5 C10 1.408(4)
C5 C6 1.423(3)
C6 C7 1.380(4)
O6 C17 1.365(3)
O6 H6A 0.8200
C7 C8 1.378(4)
C7 H7A 0.9300
C8 C9 1.378(4)
C8 H8A 0.9300
C9 C10 1.384(3)
C9 H9A 0.9300
C11 C12 1.350(3)
C11 C20 1.431(3)
C12 C13 1.420(3)
C12 H12A 0.9300
C13 C14 1.448(3)
C14 C19 1.416(3)
C14 C15 1.416(3)
C15 C16 1.376(3)
C16 C17 1.384(3)
C16 H16A 0.9300
C17 C18 1.405(3)
C18 C19 1.389(3)
C19 C20 1.469(3)
OW HWA 0.8499
OW HWB 0.8501

loop_
_geom_torsion_atom_site_label_1
_geom_torsion_atom_site_label_2
_geom_torsion_atom_site_label_3
_geom_torsion_atom_site_label_4
_geom_torsion
C18 C2 C3 O4 -79.6(2)
C1 C2 C3 O4 156.9(2)
C18 C2 C3 C4 43.1(3)
C1 C2 C3 C4 -80.3(3)
O4 C3 C4 C20 95.4(2)
C2 C3 C4 C20 -29.6(3)
O4 C3 C4 C5 -78.6(3)
C2 C3 C4 C5 156.5(2)
C20 C4 C5 C10 1.0(3)
C3 C4 C5 C10 174.9(2)
C20 C4 C5 C6 -179.5(2)
C3 C4 C5 C6 -5.6(4)
C10 C5 C6 O1 177.8(2)
C4 C5 C6 O1 -1.7(4)
C10 C5 C6 C7 -1.6(4)
C4 C5 C6 C7 178.9(2)
O1 C6 C7 C8 -177.9(2)
C5 C6 C7 C8 1.5(4)
C6 C7 C8 C9 0.1(4)
C7 C8 C9 C10 -1.4(4)
C11 O2 C10 C9 176.9(2)
C11 O2 C10 C5 -3.1(3)
C8 C9 C10 O2 -178.8(2)
C8 C9 C10 C5 1.3(4)
C6 C5 C10 O2 -179.7(2)
C4 C5 C10 O2 -0.2(4)
C6 C5 C10 C9 0.2(4)
C4 C5 C10 C9 179.8(2)
C10 O2 C11 C12 -172.7(2)
C10 O2 C11 C20 5.4(3)
O2 C11 C12 C13 175.2(2)
C20 C11 C12 C13 -2.9(4)
C11 C12 C13 O3 -175.3(2)
C11 C12 C13 C14 4.1(4)
O3 C13 C14 C19 179.3(2)
C12 C13 C14 C19 -0.1(3)
O3 C13 C14 C15 -2.9(4)
C12 C13 C14 C15 177.7(2)
C19 C14 C15 O5 -179.6(2)
C13 C14 C15 O5 2.5(4)
C19 C14 C15 C16 2.0(4)
C13 C14 C15 C16 -175.9(2)
O5 C15 C16 C17 -177.8(2)
C14 C15 C16 C17 0.6(4)
C15 C16 C17 O6 175.7(2)
C15 C16 C17 C18 -2.8(4)
O6 C17 C18 C19 -176.4(2)
C16 C17 C18 C19 2.1(4)
O6 C17 C18 C2 -1.8(3)
C16 C17 C18 C2 176.7(2)
C3 C2 C18 C19 -32.4(3)
C1 C2 C18 C19 90.7(3)
C3 C2 C18 C17 153.2(2)
C1 C2 C18 C17 -83.8(3)
C17 C18 C19 C14 0.6(3)
C2 C18 C19 C14 -174.1(2)
C17 C18 C19 C20 -179.2(2)
C2 C18 C19 C20 6.1(3)
C15 C14 C19 C18 -2.6(4)
C13 C14 C19 C18 175.3(2)
C15 C14 C19 C20 177.2(2)
C13 C14 C19 C20 -5.0(3)
C5 C4 C20 C11 1.3(4)
C3 C4 C20 C11 -172.9(2)
C5 C4 C20 C19 176.8(2)
C3 C4 C20 C19 2.6(3)
C12 C11 C20 C4 173.5(2)
O2 C11 C20 C4 -4.5(3)
C12 C11 C20 C19 -2.3(4)
O2 C11 C20 C19 179.7(2)
C18 C19 C20 C4 10.2(4)
C14 C19 C20 C4 -169.6(2)
C18 C19 C20 C11 -174.2(2)
C14 C19 C20 C11 6.1(3)
